data_2022738
loop_
_publ_author_name
'Gorelik, Tatiana E.'
'Bek&#x151;, S&#xe0;ndor L'
'Teteruk, Jaroslav'
'Heyse, Winfried'
'Schmidt, Martin U.'

_publ_section_title
;
 Analysis of diffuse scattering in electron diffraction data for the
 crystal structure determination of Pigment Orange 13,
 C<sub>32</sub>H<sub>24</sub>Cl<sub>2</sub>N<sub>8</sub>O<sub>2</sub>.
;
_journal_coeditor_code JE5050SUP1
_journal_issue 'Pt 2'
_journal_name_full 'Acta crystallographica Section B, Structural science, crystal engineering and materials'
_journal_page_first 122
_journal_page_last 137
_journal_paper_doi 10.1107/S2052520623000720
_journal_volume 79
_journal_year 2023
_chemical_formula_sum 'C32 H24 Cl2 N8 O2'
_chemical_name_common 'Pigment Orange 13, alpha phase'
_chemical_name_systematic
(4Z,4'Z)-4,4'-((3,3'-dichloro-[1,1'-biphenyl]-4,4'-diyl)bis(hydrazin-2-yl-1-ylidene))bis(5-methyl-2-phenyl-2,4-dihydro-3H-pyrazol-3-one)
_space_group_IT_number 14
_space_group_name_Hall '-P 2ybc'
_space_group_name_H-M_alt 'P 1 21/c 1'
_symmetry_cell_setting monoclinic
_symmetry_Int_Tables_number 14
_symmetry_space_group_name_H-M 'P 1 21/c 1'
_cell_angle_alpha 90.
_cell_angle_beta 58.0757(9000)
_cell_angle_gamma 90.
_cell_formula_units_Z 4
_cell_length_a 16.5847(3000)
_cell_length_b 12.3(1)
_cell_length_c 16.5847(3000)
_cell_measurement_temperature 293(2)
_cell_volume 2871(8)
_diffrn_ambient_temperature 293(2)
_diffrn_measurement_device_type 4k
_diffrn_radiation_probe electron
_diffrn_radiation_wavelength 0.0197
_exptl_crystal_colour orange
_exptl_crystal_density_diffrn 1.44227
_exptl_crystal_description irregular
_exptl_crystal_size_max 0.0002
_exptl_crystal_size_mid 0.0002
_exptl_crystal_size_min 0.0001
_cod_data_source_file je5050sup1.cif
_cod_data_source_block I
_cod_depositor_comments 'Adding full bibliography for 2022738.cif.'
_cod_original_sg_symbol_H-M 'P 2_1/c'
_cod_database_code 2022738

loop_
_symmetry_equiv_pos_site_id
_symmetry_equiv_pos_as_xyz
1 x,y,z
2 -x,y+1/2,-z+1/2
3 -x,-y,-z
4 x,-y+1/2,z+1/2

loop_
_atom_site_label
_atom_site_type_symbol
_atom_site_fract_x
_atom_site_fract_y
_atom_site_fract_z
Cl1 Cl -1.016323412841991 0.981293404491262 1.241800036684937
C34 C -1.038230885161109 1.046551612910025 1.162792293311889
C33 C -1.107620879748008 1.004059940268498 1.147204171603506
C35 C -0.986716587229785 1.139088436948915 1.115493275895413
N8 N -1.157516237000951 0.910741640400843 1.193705767133924
C40 C -1.125023375219258 1.058867966618936 1.083806213295521
H36 H -0.932228722202667 1.166584919846322 1.128680025653204
C37 C -1.004308988349466 1.194560906523941 1.052108242332325
N7 N -1.215748372736300 0.866121549885094 1.172089733481702
H9 H -1.150436473394089 0.874494359701850 1.246156969249262
C38 C -1.075090865487120 1.151929159642300 1.038269205927707
H41 H -1.179389464489657 1.027185375171485 1.072360632778813
C42 C -0.952385929163270 1.293916670685909 1.002097879768564
C27 C -1.260579596045540 0.777913052966130 1.219304351692262
H39 H -1.093458431425359 1.193217748837178 0.992163033198058
C43 C -0.960036459399750 1.336677856498430 0.927500392834498
C49 C -0.892905523454894 1.349068090190307 1.025174063269910
C26 C -1.253087915986401 0.722669961522851 1.293362367721873
C28 C -1.325910426600978 0.715075695664153 1.206133438917927
H44 H -1.002259772448527 1.295321817326097 0.904282410522957
C45 C -0.912563357141314 1.429879922161893 0.879512023817104
C48 C -0.844214044730871 1.442485493335665 0.976375629850225
H50 H -0.883071837651492 1.320360953173640 1.081551562257582
O3 O -1.202343151295200 0.749886752238717 1.325472153381236
N5 N -1.313588532223566 0.634567345298553 1.317378770974115
N6 N -1.356438941931819 0.630923303875461 1.263432381524095
C29 C -1.356648834405423 0.738553407040179 1.138612422972117
H46 H -0.918182736836275 1.460882791209582 0.821324718190112
C47 C -0.854470448299406 1.485467685985538 0.903657128082807
Cl2 Cl -0.770501591446375 1.506658102095174 1.005675747403981
C25 C -1.336501203716005 0.553063978170704 1.385968811567342
H30 H -1.400460354082061 0.672346593576981 1.138164123483906
H31 H -1.294525724147242 0.749225139710284 1.066472156485235
H32 H -1.397497587647813 0.814706369713556 1.158192734048671
N10 N -0.807660531177917 1.579980028722874 0.856133519544042
C15 C -1.391636922776472 0.463858522095691 1.390827322452718
C23 C -1.306026191591313 0.561553327098246 1.450224346274996
H11 H -0.758731962701526 1.617534309154469 0.867775295062512
N12 N -0.824722630425355 1.622954352811376 0.794048824374273
H16 H -1.415780694875488 0.458695615888227 1.341484983033583
C17 C -1.416115925056679 0.384417615295604 1.459747788304224
C21 C -1.332285115650328 0.481636680250533 1.519415577162761
H24 H -1.263143089482214 0.630665586321372 1.445855243731538
C51 C -0.777714406667626 1.711446730906103 0.749890982713393
H18 H -1.459258082556932 0.315783350044768 1.462883199636468
C19 C -1.387162607047272 0.392762217973419 1.524727401217880
H22 H -1.310710839512781 0.489985911100223 1.570862362479191
C52 C -0.785691133713877 1.769899974413946 0.679352886904828
C57 C -0.707279808515843 1.769914214401766 0.761147590166308
H20 H -1.407489958061681 0.331440056774284 1.579480833725283
N13 N -0.729050120359214 1.854533979700348 0.649449974702507
C53 C -0.846660051275141 1.741219662309082 0.641764149318706
O4 O -0.679308197044434 1.745946331144937 0.815865671115372
N14 N -0.680949916892219 1.856192351920030 0.698218688954287
H54 H -0.833265891837451 1.797333044076181 0.584728919777511
H55 H -0.922199617627115 1.744977201260256 0.698488878926275
H56 H -0.831924994912343 1.657499378475056 0.614523067919373
C58 C -0.615611303905877 1.940796349892442 0.678533194912119
C59 C -0.605393117779306 2.024771715569386 0.616500035392640
C67 C -0.560399164445388 1.940917704193714 0.719857853542746
H60 H -0.648241449321639 2.023969307823767 0.584657357542906
C61 C -0.539545220207192 2.107149003844474 0.595602347452942
C65 C -0.494628148857469 2.024000186386887 0.697612121935397
H68 H -0.568358542719012 1.875659663430421 0.767663306545351
H62 H -0.531660468058397 2.171276916182861 0.546570044534779
C63 C -0.483351814007564 2.107220804212517 0.635308356138014
H66 H -0.450524944606407 2.021374771048382 0.728291180877197
H64 H -0.430609789783139 2.170371989738352 0.617890023598971

loop_
_geom_angle_atom_site_label_1
_geom_angle_atom_site_label_2
_geom_angle_atom_site_label_3
_geom_angle
Cl1 C34 C33 119.10
Cl1 C34 C35 119.64
C33 C34 C35 121.26
C34 C33 N8 120.73
C34 C33 C40 118.18
N8 C33 C40 121.09
C34 C35 H36 117.92
C34 C35 C37 120.68
H36 C35 C37 121.39
C33 N8 N7 120.16
C33 N8 H9 121.54
N7 N8 H9 118.31
C33 C40 C38 120.49
C33 C40 H41 118.52
C38 C40 H41 120.98
C35 C37 C38 117.41
C35 C37 C42 122.19
C38 C37 C42 120.40
N8 N7 C27 116.60
C40 C38 C37 121.96
C40 C38 H39 117.52
C37 C38 H39 120.50
C37 C42 C43 120.44
C37 C42 C49 122.17
C43 C42 C49 117.39
N7 C27 C26 127.60
N7 C27 C28 125.96
C26 C27 C28 106.42
C42 C43 H44 120.64
C42 C43 C45 121.81
H44 C43 C45 117.53
C42 C49 C48 120.98
C42 C49 H50 121.46
C48 C49 H50 117.56
C27 C26 O3 127.20
C27 C26 N5 103.55
O3 C26 N5 129.25
C27 C28 N6 110.30
C27 C28 C29 126.66
N6 C28 C29 123.04
C43 C45 H46 120.86
C43 C45 C47 120.61
H46 C45 C47 118.51
C49 C48 C47 120.85
C49 C48 Cl2 119.56
C47 C48 Cl2 119.60
C26 N5 N6 112.02
C26 N5 C25 129.34
N6 N5 C25 118.64
C28 N6 N5 107.71
C28 C29 H30 110.78
C28 C29 H31 110.28
C28 C29 H32 110.29
H30 C29 H31 108.99
H30 C29 H32 109.17
H31 C29 H32 107.24
C45 C47 C48 118.33
C45 C47 N10 120.58
C48 C47 N10 121.09
N5 C25 C15 119.47
N5 C25 C23 120.53
C15 C25 C23 119.99
C47 N10 H11 121.67
C47 N10 N12 119.60
H11 N10 N12 118.73
C25 C15 H16 119.41
C25 C15 C17 119.65
H16 C15 C17 120.94
C25 C23 C21 119.41
C25 C23 H24 119.57
C21 C23 H24 121.02
N10 N12 C51 117.38
C15 C17 H18 118.83
C15 C17 C19 120.83
H18 C17 C19 120.34
C23 C21 C19 120.92
C23 C21 H22 119.25
C19 C21 H22 119.82
N12 C51 C52 125.82
N12 C51 C57 127.87
C52 C51 C57 106.31
C17 C19 C21 119.21
C17 C19 H20 120.80
C21 C19 H20 119.99
C51 C52 N13 110.43
C51 C52 C53 126.82
N13 C52 C53 122.74
C51 C57 O4 127.02
C51 C57 N14 103.57
O4 C57 N14 129.41
C52 N13 N14 107.77
C52 C53 H54 109.95
C52 C53 H55 110.58
C52 C53 H56 110.04
H54 C53 H55 109.36
H54 C53 H56 109.65
H55 C53 H56 107.22
C57 N14 N13 111.93
C57 N14 C58 129.51
N13 N14 C58 118.56
N14 C58 C59 119.53
N14 C58 C67 120.48
C59 C58 C67 119.99
C58 C59 H60 119.54
C58 C59 C61 119.52
H60 C59 C61 120.93
C58 C67 C65 119.50
C58 C67 H68 119.77
C65 C67 H68 120.72
C59 C61 H62 118.76
C59 C61 C63 120.93
H62 C61 C63 120.30
C67 C65 C63 120.89
C67 C65 H66 118.61
C63 C65 H66 120.48
C61 C63 C65 119.16
C61 C63 H64 121.21
C65 C63 H64 119.63

loop_
_geom_bond_atom_site_label_1
_geom_bond_atom_site_label_2
_geom_bond_distance
Cl1 C34 1.7311
C34 C33 1.4068
C34 C35 1.3900
C33 N8 1.3864
C33 C40 1.4015
C35 H36 1.0899
C35 C37 1.4072
N8 N7 1.3148
N8 H9 1.0379
C40 C38 1.3802
C40 H41 1.0871
C37 C38 1.4109
C37 C42 1.4723
N7 C27 1.3143
C38 H39 1.0871
C42 C43 1.4104
C42 C49 1.4068
C27 C26 1.4653
C27 C28 1.4385
C43 H44 1.0875
C43 C45 1.3801
C49 C48 1.3915
C49 H50 1.0894
C26 O3 1.2561
C26 N5 1.3846
C28 N6 1.3122
C28 C29 1.4836
C45 H46 1.0865
C45 C47 1.4015
C48 C47 1.4071
C48 Cl2 1.7268
N5 N6 1.4071
N5 C25 1.4093
C29 H30 1.0940
C29 H31 1.0984
C29 H32 1.0996
C47 N10 1.3886
C25 C15 1.4031
C25 C23 1.4041
N10 H11 1.0367
N10 N12 1.3145
C15 H16 1.0865
C15 C17 1.3912
C23 C21 1.3943
C23 H24 1.0859
N12 C51 1.3134
C17 H18 1.0899
C17 C19 1.3963
C21 C19 1.3951
C21 H22 1.0906
C51 C52 1.4376
C51 C57 1.4653
C19 H20 1.0878
C52 N13 1.3112
C52 C53 1.4840
C57 O4 1.2533
C57 N14 1.3871
N13 N14 1.4048
C53 H54 1.0946
C53 H55 1.1001
C53 H56 1.0988
N14 C58 1.4105
C58 C59 1.4034
C58 C67 1.4042
C59 H60 1.0867
C59 C61 1.3925
C67 C65 1.3945
C67 H68 1.0861
C61 H62 1.0900
C61 C63 1.3969
C65 C63 1.3950
C65 H66 1.0902
C63 H64 1.0884
